data_1566860
loop_
_publ_author_name
'Peel, Andrew J.'
'Terzopoulos, Alexandros'
'Jethwa, Rajesh B.'
'Choudhury, Dipanjana'
'Niu, Hao-Che'
'Bond, Andrew D.'
'Slaughter, Jonathan'
'Wright, Dominic S.'

_publ_section_title
;
 A chiral phosphazane reagent strategy for the determination of
 enantiomeric excess of amines
;
_journal_name_full 'Chemical Science'
_journal_paper_doi 10.1039/D2SC01692C
_journal_year 2022
_chemical_absolute_configuration ad
_chemical_formula_moiety 'C28 H50 N3 O P2 +, I -'
_chemical_formula_sum 'C28 H50 I N3 O P2'
_chemical_formula_weight 633.55
_space_group_crystal_system orthorhombic
_space_group_IT_number 19
_space_group_name_Hall 'P 2ac 2ab'
_space_group_name_H-M_alt 'P 21 21 21'
_atom_sites_solution_hydrogens mixed
_atom_sites_solution_primary dual
_atom_sites_solution_secondary difmap
_audit_creation_method SHELXL-2018/3
_audit_update_record
;
2021-08-26 deposited with the CCDC.	2022-04-12 downloaded from the CCDC.
;
_cell_angle_alpha 90
_cell_angle_beta 90
_cell_angle_gamma 90
_cell_formula_units_Z 4
_cell_length_a 11.36910(10)
_cell_length_b 16.4031(2)
_cell_length_c 17.2940(2)
_cell_measurement_reflns_used 20023
_cell_measurement_temperature 180(2)
_cell_measurement_theta_max 25.68
_cell_measurement_theta_min 1.00
_cell_volume 3225.13(6)
_computing_cell_refinement 'HKL Scalepack (Otwinowski & Minor, 1997)'
_computing_data_collection 'COLLECT (Nonius, 1999)'
_computing_data_reduction 'HKL Denzo and Scalepack (Otwinowski & Minor, 1997)'
_computing_molecular_graphics 'Mercury (Macrae et al., 2008)'
_computing_publication_material SHELXL
_computing_structure_refinement 'SHELXL (Sheldrick, 2015)'
_computing_structure_solution 'SHELXT (Sheldrick, 2015)'
_diffrn_ambient_temperature 180(2)
_diffrn_measured_fraction_theta_full 0.995
_diffrn_measured_fraction_theta_max 0.995
_diffrn_measurement_device_type 'Nonius KappaCCD'
_diffrn_measurement_method '\w and \f-scans'
_diffrn_radiation_type MoK\a
_diffrn_radiation_wavelength 0.71073
_diffrn_reflns_av_R_equivalents 0.0488
_diffrn_reflns_av_unetI/netI 0.0308
_diffrn_reflns_Laue_measured_fraction_full 0.995
_diffrn_reflns_Laue_measured_fraction_max 0.995
_diffrn_reflns_limit_h_max 13
_diffrn_reflns_limit_h_min -13
_diffrn_reflns_limit_k_max 19
_diffrn_reflns_limit_k_min -19
_diffrn_reflns_limit_l_max 20
_diffrn_reflns_limit_l_min -21
_diffrn_reflns_number 33511
_diffrn_reflns_point_group_measured_fraction_full 0.997
_diffrn_reflns_point_group_measured_fraction_max 0.997
_diffrn_reflns_theta_full 25.242
_diffrn_reflns_theta_max 25.683
_diffrn_reflns_theta_min 3.584
_diffrn_source 'fine-focus sealed tube'
_exptl_absorpt_coefficient_mu 1.116
_exptl_absorpt_correction_T_max 0.858
_exptl_absorpt_correction_T_min 0.762
_exptl_absorpt_correction_type multi-scan
_exptl_absorpt_process_details 'SORTAV (Blessing, 1995)'
_exptl_crystal_colour colourless
_exptl_crystal_density_diffrn 1.305
_exptl_crystal_description block
_exptl_crystal_F_000 1320
_exptl_crystal_size_max 0.220
_exptl_crystal_size_mid 0.220
_exptl_crystal_size_min 0.140
_refine_diff_density_max 0.406
_refine_diff_density_min -0.647
_refine_diff_density_rms 0.059
_refine_ls_abs_structure_details
;
Flack x determined using 2145 quotients [(I+)-(I-)]/[(I+)+(I-)]
(Parsons, Flack and Wagner, Acta Cryst. B69 (2013) 249-259).
;
_refine_ls_abs_structure_Flack -0.030(8)
_refine_ls_extinction_method none
_refine_ls_goodness_of_fit_ref 1.040
_refine_ls_hydrogen_treatment mixed
_refine_ls_matrix_type full
_refine_ls_number_parameters 331
_refine_ls_number_reflns 6107
_refine_ls_number_restraints 0
_refine_ls_restrained_S_all 1.040
_refine_ls_R_factor_all 0.0397
_refine_ls_R_factor_gt 0.0317
_refine_ls_shift/su_max 0.000
_refine_ls_shift/su_mean 0.000
_refine_ls_structure_factor_coef Fsqd
_refine_ls_weighting_details 'w=1/[\s^2^(Fo^2^)+(0.0320P)^2^+1.7259P] where P=(Fo^2^+2Fc^2^)/3'
_refine_ls_weighting_scheme calc
_refine_ls_wR_factor_gt 0.0696
_refine_ls_wR_factor_ref 0.0732
_reflns_Friedel_coverage 0.785
_reflns_Friedel_fraction_full 0.999
_reflns_Friedel_fraction_max 0.999
_reflns_number_gt 5431
_reflns_number_total 6107
_reflns_threshold_expression 'I > 2\s(I)'
_cod_data_source_file d2sc01692c3.cif
_cod_data_source_block 6S
_cod_database_code 1566860
_cambridge_user_name 'Andrew Peel'
_cambridge_user_crsid ajp208
_cambridge_supervisor_name 'Dominic Wright'
_cambridge_supervisor_crsid dsw1000
_cambridge_crystallographer_name 'Andrew Bond'
_cambridge_crystallographer_crsid adb29
_cambridge_sample_id AJP551A
_cambridge_data_id DW_K3_0083
_shelx_space_group_comment
;
The symmetry employed for this shelxl refinement is uniquely defined
by the following loop, which should always be used as a source of
symmetry information in preference to the above space-group names.
They are only intended as comments.
;
_shelx_estimated_absorpt_t_min 0.791
_shelx_estimated_absorpt_t_max 0.859

loop_
_space_group_symop_operation_xyz
'x, y, z'
'-x+1/2, -y, z+1/2'
'-x, y+1/2, -z+1/2'
'x+1/2, -y+1/2, -z'

loop_
_atom_site_label
_atom_site_type_symbol
_atom_site_fract_x
_atom_site_fract_y
_atom_site_fract_z
_atom_site_U_iso_or_equiv
_atom_site_adp_type
_atom_site_occupancy
_atom_site_site_symmetry_order
_atom_site_calc_flag
_atom_site_refinement_flags_posn
_atom_site_refinement_flags_adp
_atom_site_refinement_flags_occupancy
_atom_site_disorder_assembly
_atom_site_disorder_group
I1 I 0.34425(3) 0.37797(2) 0.92931(2) 0.06091(13) Uani 1 1 d . . . . .
P1 P 0.73145(9) 0.34038(7) 0.88167(6) 0.0284(2) Uani 1 1 d . . . . .
P2 P 0.92788(9) 0.30400(6) 0.82114(6) 0.0270(2) Uani 1 1 d . . . . .
O1 O 0.9224(2) 0.33420(16) 0.73131(14) 0.0297(6) Uani 1 1 d . . . . .
N1 N 0.8614(3) 0.3841(2) 0.87116(17) 0.0275(7) Uani 1 1 d . . . . .
N2 N 0.7884(3) 0.2638(2) 0.83271(18) 0.0291(7) Uani 1 1 d . . . . .
N3 N 0.6231(3) 0.3885(2) 0.84316(18) 0.0339(8) Uani 1 1 d . . . . .
H3 H 0.548(4) 0.391(3) 0.873(3) 0.044(13) Uiso 1 1 d . . . . .
C1 C 0.9234(4) 0.4473(2) 0.9178(2) 0.0311(9) Uani 1 1 d . . . . .
C2 C 1.0166(4) 0.4857(3) 0.8663(3) 0.0418(11) Uani 1 1 d . . . . .
H2A H 0.978901 0.510297 0.821027 0.063 Uiso 1 1 calc R U . . .
H2B H 1.072302 0.443740 0.849447 0.063 Uiso 1 1 calc R U . . .
H2C H 1.058749 0.527912 0.895381 0.063 Uiso 1 1 calc R U . . .
C3 C 0.8349(4) 0.5125(3) 0.9426(3) 0.0413(10) Uani 1 1 d . . . . .
H3A H 0.794317 0.533847 0.896901 0.062 Uiso 1 1 calc R U . . .
H3B H 0.876379 0.556953 0.968821 0.062 Uiso 1 1 calc R U . . .
H3C H 0.777223 0.488386 0.978002 0.062 Uiso 1 1 calc R U . . .
C4 C 0.9816(5) 0.4076(3) 0.9886(3) 0.0451(12) Uani 1 1 d . . . . .
H4A H 1.035910 0.364840 0.971421 0.068 Uiso 1 1 calc R U . . .
H4B H 0.920941 0.383575 1.021768 0.068 Uiso 1 1 calc R U . . .
H4C H 1.025191 0.448990 1.017713 0.068 Uiso 1 1 calc R U . . .
C5 C 0.7397(4) 0.1855(3) 0.8023(2) 0.0354(10) Uani 1 1 d . . . . .
C6 C 0.6883(4) 0.1997(3) 0.7217(2) 0.0420(11) Uani 1 1 d . . . . .
H6A H 0.748735 0.223397 0.688070 0.063 Uiso 1 1 calc R U . . .
H6B H 0.621417 0.237171 0.725309 0.063 Uiso 1 1 calc R U . . .
H6C H 0.661928 0.147631 0.699990 0.063 Uiso 1 1 calc R U . . .
C7 C 0.6430(5) 0.1562(3) 0.8571(3) 0.0564(14) Uani 1 1 d . . . . .
H7A H 0.580144 0.197019 0.859335 0.085 Uiso 1 1 calc R U . . .
H7B H 0.675921 0.148296 0.908964 0.085 Uiso 1 1 calc R U . . .
H7C H 0.610886 0.104452 0.838212 0.085 Uiso 1 1 calc R U . . .
C8 C 0.8403(5) 0.1243(3) 0.7996(3) 0.0500(11) Uani 1 1 d . . . . .
H8A H 0.903109 0.145244 0.766298 0.075 Uiso 1 1 calc R U . . .
H8B H 0.811510 0.072368 0.778911 0.075 Uiso 1 1 calc R U . . .
H8C H 0.871074 0.115762 0.851958 0.075 Uiso 1 1 calc R U . . .
C9 C 1.0297(4) 0.3314(3) 0.6853(2) 0.0330(9) Uani 1 1 d . . . . .
H9A H 1.088373 0.294301 0.710194 0.040 Uiso 1 1 calc R U . . .
C10 C 1.0842(5) 0.4168(3) 0.6735(3) 0.0445(11) Uani 1 1 d . . . . .
H10A H 1.032906 0.459780 0.695418 0.053 Uiso 1 1 calc R U . . .
H10B H 1.162777 0.420423 0.697863 0.053 Uiso 1 1 calc R U . . .
C11 C 1.0932(5) 0.4250(3) 0.5850(3) 0.0484(12) Uani 1 1 d . . . . .
H11A H 1.153427 0.464978 0.566624 0.058 Uiso 1 1 calc R U . . .
C12 C 1.1157(4) 0.3360(3) 0.5602(3) 0.0410(10) Uani 1 1 d . . . . .
C13 C 1.0044(4) 0.3026(3) 0.6019(2) 0.0344(9) Uani 1 1 d . . . . .
C14 C 0.9058(4) 0.3579(3) 0.5693(3) 0.0479(11) Uani 1 1 d . . . . .
H14A H 0.840930 0.364062 0.606975 0.057 Uiso 1 1 calc R U . . .
H14B H 0.873872 0.335515 0.520433 0.057 Uiso 1 1 calc R U . . .
C15 C 0.9689(5) 0.4404(3) 0.5552(3) 0.0573(14) Uani 1 1 d . . . . .
H15A H 0.969677 0.454439 0.499498 0.069 Uiso 1 1 calc R U . . .
H15B H 0.930435 0.484970 0.584289 0.069 Uiso 1 1 calc R U . . .
C16 C 1.1117(5) 0.3245(4) 0.4712(3) 0.0630(16) Uani 1 1 d . . . . .
H16A H 1.172825 0.358122 0.447132 0.095 Uiso 1 1 calc R U . . .
H16B H 1.034374 0.341209 0.451768 0.095 Uiso 1 1 calc R U . . .
H16C H 1.125307 0.267084 0.458584 0.095 Uiso 1 1 calc R U . . .
C17 C 1.2317(4) 0.3007(4) 0.5884(3) 0.0575(14) Uani 1 1 d . . . . .
H17A H 1.239733 0.310564 0.644054 0.086 Uiso 1 1 calc R U . . .
H17B H 1.296906 0.326838 0.560915 0.086 Uiso 1 1 calc R U . . .
H17C H 1.233150 0.241855 0.578500 0.086 Uiso 1 1 calc R U . . .
C18 C 0.9818(5) 0.2120(3) 0.5951(3) 0.0529(13) Uani 1 1 d . . . . .
H18A H 0.906407 0.198771 0.619492 0.079 Uiso 1 1 calc R U . . .
H18B H 1.045063 0.182038 0.621015 0.079 Uiso 1 1 calc R U . . .
H18C H 0.979329 0.196624 0.540366 0.079 Uiso 1 1 calc R U . . .
C19 C 0.6266(4) 0.4179(3) 0.7621(2) 0.0340(9) Uani 1 1 d . . . . .
H19A H 0.687930 0.385748 0.734100 0.041 Uiso 1 1 calc R U . . .
C20 C 0.5089(4) 0.4016(3) 0.7230(3) 0.0459(12) Uani 1 1 d . . . . .
H20A H 0.447955 0.436976 0.746319 0.055 Uiso 1 1 calc R U . . .
H20B H 0.485797 0.344151 0.732065 0.055 Uiso 1 1 calc R U . . .
C21 C 0.5146(6) 0.4175(4) 0.6362(3) 0.0651(16) Uani 1 1 d . . . . .
H21A H 0.435103 0.415673 0.614391 0.098 Uiso 1 1 calc R U . . .
H21B H 0.563429 0.375697 0.611462 0.098 Uiso 1 1 calc R U . . .
H21C H 0.549091 0.471385 0.626861 0.098 Uiso 1 1 calc R U . . .
C22 C 0.6603(4) 0.5072(3) 0.7569(2) 0.0345(9) Uani 1 1 d . . . . .
C23 C 0.5978(4) 0.5668(3) 0.7966(3) 0.0456(12) Uani 1 1 d . . . . .
H23A H 0.536208 0.551369 0.830648 0.055 Uiso 1 1 calc R U . . .
C24 C 0.6246(4) 0.6486(3) 0.7868(4) 0.0552(14) Uani 1 1 d . . . . .
H24A H 0.582157 0.688801 0.814879 0.066 Uiso 1 1 calc R U . . .
C25 C 0.7130(5) 0.6720(3) 0.7364(3) 0.0609(15) Uani 1 1 d . . . . .
H25A H 0.729259 0.728184 0.728328 0.073 Uiso 1 1 calc R U . . .
C26 C 0.7774(5) 0.6133(4) 0.6980(3) 0.0581(14) Uani 1 1 d . . . . .
H26A H 0.839330 0.629047 0.664229 0.070 Uiso 1 1 calc R U . . .
C27 C 0.7520(5) 0.5308(3) 0.7085(3) 0.0453(11) Uani 1 1 d . . . . .
H27A H 0.797348 0.490670 0.682485 0.054 Uiso 1 1 calc R U . . .
C28 C 0.6851(4) 0.3175(3) 0.9776(2) 0.0414(11) Uani 1 1 d . . . . .
H28A H 0.606113 0.293554 0.976185 0.062 Uiso 1 1 calc R U . . .
H28B H 0.683589 0.367634 1.008307 0.062 Uiso 1 1 calc R U . . .
H28C H 0.740009 0.278588 1.000952 0.062 Uiso 1 1 calc R U . . .

loop_
_atom_site_aniso_label
_atom_site_aniso_U_11
_atom_site_aniso_U_22
_atom_site_aniso_U_33
_atom_site_aniso_U_23
_atom_site_aniso_U_13
_atom_site_aniso_U_12
I1 0.03646(16) 0.0746(2) 0.0717(2) -0.0040(2) 0.01970(16) -0.00582(17)
P1 0.0272(5) 0.0360(5) 0.0218(5) 0.0040(4) 0.0018(4) 0.0033(4)
P2 0.0261(5) 0.0302(5) 0.0246(5) 0.0005(4) 0.0008(4) 0.0020(4)
O1 0.0289(14) 0.0369(14) 0.0233(13) 0.0030(12) 0.0054(11) 0.0001(12)
N1 0.0254(15) 0.0326(17) 0.0245(15) -0.0035(14) -0.0019(12) 0.0043(15)
N2 0.0295(17) 0.0320(18) 0.0258(16) 0.0022(14) 0.0027(14) -0.0023(14)
N3 0.0267(17) 0.048(2) 0.0266(17) 0.0084(16) 0.0034(13) 0.0056(16)
C1 0.036(2) 0.029(2) 0.028(2) -0.0042(17) -0.0043(18) 0.0034(17)
C2 0.041(2) 0.041(3) 0.044(3) -0.009(2) -0.003(2) -0.008(2)
C3 0.042(2) 0.041(2) 0.041(2) -0.0078(19) -0.006(2) 0.010(2)
C4 0.053(3) 0.053(3) 0.029(2) -0.002(2) -0.016(2) 0.010(2)
C5 0.041(2) 0.034(2) 0.031(2) 0.0036(18) 0.0015(19) -0.0093(19)
C6 0.045(3) 0.051(3) 0.030(2) 0.001(2) -0.003(2) -0.013(2)
C7 0.065(3) 0.063(3) 0.041(3) 0.004(2) 0.009(2) -0.032(3)
C8 0.063(3) 0.029(2) 0.058(3) -0.001(2) -0.004(3) 0.002(3)
C9 0.028(2) 0.041(2) 0.029(2) -0.0040(18) 0.0064(17) -0.0021(18)
C10 0.049(3) 0.045(3) 0.039(2) -0.011(2) 0.011(2) -0.014(2)
C11 0.058(3) 0.046(3) 0.042(3) 0.000(2) 0.018(2) -0.011(2)
C12 0.043(2) 0.049(3) 0.031(2) -0.004(2) 0.008(2) -0.002(2)
C13 0.036(2) 0.037(2) 0.031(2) -0.0082(18) 0.0043(18) -0.0047(19)
C14 0.044(2) 0.068(3) 0.032(2) -0.003(2) 0.002(2) 0.003(2)
C15 0.068(3) 0.058(3) 0.046(3) 0.013(2) 0.014(3) 0.013(3)
C16 0.075(4) 0.081(4) 0.033(2) -0.014(3) 0.021(3) -0.008(3)
C17 0.041(3) 0.076(4) 0.056(3) -0.003(3) 0.015(2) -0.001(3)
C18 0.056(3) 0.045(3) 0.058(3) -0.016(2) 0.014(2) -0.011(2)
C19 0.031(2) 0.046(2) 0.025(2) 0.0081(18) -0.0021(17) 0.0039(18)
C20 0.043(3) 0.052(3) 0.043(3) 0.010(2) -0.011(2) -0.004(2)
C21 0.080(4) 0.071(4) 0.044(3) 0.010(3) -0.029(3) -0.021(3)
C22 0.031(2) 0.043(2) 0.029(2) 0.0050(18) -0.0054(19) 0.006(2)
C23 0.033(2) 0.053(3) 0.050(3) 0.002(2) -0.004(2) 0.009(2)
C24 0.045(3) 0.042(3) 0.079(4) -0.004(3) -0.015(3) 0.012(2)
C25 0.067(4) 0.047(3) 0.069(4) 0.013(3) -0.026(3) -0.009(3)
C26 0.069(3) 0.064(4) 0.042(3) 0.010(3) 0.000(2) -0.019(3)
C27 0.050(3) 0.051(3) 0.036(2) 0.001(2) 0.004(2) -0.005(2)
C28 0.048(3) 0.052(3) 0.024(2) 0.0103(19) 0.0099(19) 0.010(2)

loop_
_atom_type_symbol
_atom_type_description
_atom_type_scat_dispersion_real
_atom_type_scat_dispersion_imag
_atom_type_scat_source
C C 0.0033 0.0016 'International Tables Vol C Tables 4.2.6.8 and 6.1.1.4'
H H 0.0000 0.0000 'International Tables Vol C Tables 4.2.6.8 and 6.1.1.4'
N N 0.0061 0.0033 'International Tables Vol C Tables 4.2.6.8 and 6.1.1.4'
O O 0.0106 0.0060 'International Tables Vol C Tables 4.2.6.8 and 6.1.1.4'
P P 0.1023 0.0942 'International Tables Vol C Tables 4.2.6.8 and 6.1.1.4'
I I -0.4742 1.8119 'International Tables Vol C Tables 4.2.6.8 and 6.1.1.4'

loop_
_geom_angle_atom_site_label_1
_geom_angle_atom_site_label_2
_geom_angle_atom_site_label_3
_geom_angle
_geom_angle_site_symmetry_1
_geom_angle_site_symmetry_3
_geom_angle_publ_flag
N3 P1 N2 117.55(18) . . ?
N3 P1 N1 115.25(18) . . ?
N2 P1 N1 85.60(16) . . ?
N3 P1 C28 105.2(2) . . ?
N2 P1 C28 115.7(2) . . ?
N1 P1 C28 117.3(2) . . ?
O1 P2 N2 101.01(16) . . ?
O1 P2 N1 103.11(15) . . ?
N2 P2 N1 80.37(16) . . ?
C9 O1 P2 118.6(2) . . ?
C1 N1 P1 131.7(3) . . ?
C1 N1 P2 126.0(2) . . ?
P1 N1 P2 96.60(17) . . ?
C5 N2 P1 133.7(3) . . ?
C5 N2 P2 128.8(3) . . ?
P1 N2 P2 97.40(17) . . ?
C19 N3 P1 122.1(3) . . ?
C19 N3 H3 120(3) . . ?
P1 N3 H3 118(3) . . ?
N1 C1 C2 107.5(3) . . ?
N1 C1 C3 109.1(3) . . ?
C2 C1 C3 109.4(4) . . ?
N1 C1 C4 109.9(3) . . ?
C2 C1 C4 110.0(4) . . ?
C3 C1 C4 110.9(4) . . ?
C1 C2 H2A 109.5 . . ?
C1 C2 H2B 109.5 . . ?
H2A C2 H2B 109.5 . . ?
C1 C2 H2C 109.5 . . ?
H2A C2 H2C 109.5 . . ?
H2B C2 H2C 109.5 . . ?
C1 C3 H3A 109.5 . . ?
C1 C3 H3B 109.5 . . ?
H3A C3 H3B 109.5 . . ?
C1 C3 H3C 109.5 . . ?
H3A C3 H3C 109.5 . . ?
H3B C3 H3C 109.5 . . ?
C1 C4 H4A 109.5 . . ?
C1 C4 H4B 109.5 . . ?
H4A C4 H4B 109.5 . . ?
C1 C4 H4C 109.5 . . ?
H4A C4 H4C 109.5 . . ?
H4B C4 H4C 109.5 . . ?
N2 C5 C8 107.5(4) . . ?
N2 C5 C7 108.6(4) . . ?
C8 C5 C7 110.6(4) . . ?
N2 C5 C6 109.3(3) . . ?
C8 C5 C6 111.0(4) . . ?
C7 C5 C6 109.8(4) . . ?
C5 C6 H6A 109.5 . . ?
C5 C6 H6B 109.5 . . ?
H6A C6 H6B 109.5 . . ?
C5 C6 H6C 109.5 . . ?
H6A C6 H6C 109.5 . . ?
H6B C6 H6C 109.5 . . ?
C5 C7 H7A 109.5 . . ?
C5 C7 H7B 109.5 . . ?
H7A C7 H7B 109.5 . . ?
C5 C7 H7C 109.5 . . ?
H7A C7 H7C 109.5 . . ?
H7B C7 H7C 109.5 . . ?
C5 C8 H8A 109.5 . . ?
C5 C8 H8B 109.5 . . ?
H8A C8 H8B 109.5 . . ?
C5 C8 H8C 109.5 . . ?
H8A C8 H8C 109.5 . . ?
H8B C8 H8C 109.5 . . ?
O1 C9 C13 111.3(3) . . ?
O1 C9 C10 112.2(3) . . ?
C13 C9 C10 103.2(3) . . ?
O1 C9 H9A 110.0 . . ?
C13 C9 H9A 110.0 . . ?
C10 C9 H9A 110.0 . . ?
C11 C10 C9 103.7(4) . . ?
C11 C10 H10A 111.0 . . ?
C9 C10 H10A 111.0 . . ?
C11 C10 H10B 111.0 . . ?
C9 C10 H10B 111.0 . . ?
H10A C10 H10B 109.0 . . ?
C15 C11 C10 106.8(4) . . ?
C15 C11 C12 102.5(4) . . ?
C10 C11 C12 101.9(4) . . ?
C15 C11 H11A 114.7 . . ?
C10 C11 H11A 114.7 . . ?
C12 C11 H11A 114.7 . . ?
C17 C12 C11 114.5(4) . . ?
C17 C12 C16 107.3(4) . . ?
C11 C12 C16 112.7(4) . . ?
C17 C12 C13 115.0(4) . . ?
C11 C12 C13 93.9(3) . . ?
C16 C12 C13 113.2(4) . . ?
C18 C13 C9 113.8(4) . . ?
C18 C13 C14 115.1(4) . . ?
C9 C13 C14 107.3(4) . . ?
C18 C13 C12 116.6(4) . . ?
C9 C13 C12 100.0(3) . . ?
C14 C13 C12 102.4(4) . . ?
C13 C14 C15 103.5(4) . . ?
C13 C14 H14A 111.1 . . ?
C15 C14 H14A 111.1 . . ?
C13 C14 H14B 111.1 . . ?
C15 C14 H14B 111.1 . . ?
H14A C14 H14B 109.0 . . ?
C11 C15 C14 103.4(4) . . ?
C11 C15 H15A 111.1 . . ?
C14 C15 H15A 111.1 . . ?
C11 C15 H15B 111.1 . . ?
C14 C15 H15B 111.1 . . ?
H15A C15 H15B 109.1 . . ?
C12 C16 H16A 109.5 . . ?
C12 C16 H16B 109.5 . . ?
H16A C16 H16B 109.5 . . ?
C12 C16 H16C 109.5 . . ?
H16A C16 H16C 109.5 . . ?
H16B C16 H16C 109.5 . . ?
C12 C17 H17A 109.5 . . ?
C12 C17 H17B 109.5 . . ?
H17A C17 H17B 109.5 . . ?
C12 C17 H17C 109.5 . . ?
H17A C17 H17C 109.5 . . ?
H17B C17 H17C 109.5 . . ?
C13 C18 H18A 109.5 . . ?
C13 C18 H18B 109.5 . . ?
H18A C18 H18B 109.5 . . ?
C13 C18 H18C 109.5 . . ?
H18A C18 H18C 109.5 . . ?
H18B C18 H18C 109.5 . . ?
N3 C19 C22 112.2(4) . . ?
N3 C19 C20 109.8(3) . . ?
C22 C19 C20 111.5(3) . . ?
N3 C19 H19A 107.7 . . ?
C22 C19 H19A 107.7 . . ?
C20 C19 H19A 107.7 . . ?
C19 C20 C21 111.7(4) . . ?
C19 C20 H20A 109.3 . . ?
C21 C20 H20A 109.3 . . ?
C19 C20 H20B 109.3 . . ?
C21 C20 H20B 109.3 . . ?
H20A C20 H20B 107.9 . . ?
C20 C21 H21A 109.5 . . ?
C20 C21 H21B 109.5 . . ?
H21A C21 H21B 109.5 . . ?
C20 C21 H21C 109.5 . . ?
H21A C21 H21C 109.5 . . ?
H21B C21 H21C 109.5 . . ?
C23 C22 C27 118.9(4) . . ?
C23 C22 C19 121.4(4) . . ?
C27 C22 C19 119.6(4) . . ?
C24 C23 C22 120.6(5) . . ?
C24 C23 H23A 119.7 . . ?
C22 C23 H23A 119.7 . . ?
C25 C24 C23 120.3(5) . . ?
C25 C24 H24A 119.9 . . ?
C23 C24 H24A 119.9 . . ?
C26 C25 C24 119.7(5) . . ?
C26 C25 H25A 120.2 . . ?
C24 C25 H25A 120.2 . . ?
C25 C26 C27 120.2(5) . . ?
C25 C26 H26A 119.9 . . ?
C27 C26 H26A 119.9 . . ?
C22 C27 C26 120.3(5) . . ?
C22 C27 H27A 119.9 . . ?
C26 C27 H27A 119.9 . . ?
P1 C28 H28A 109.5 . . ?
P1 C28 H28B 109.5 . . ?
H28A C28 H28B 109.5 . . ?
P1 C28 H28C 109.5 . . ?
H28A C28 H28C 109.5 . . ?
H28B C28 H28C 109.5 . . ?

loop_
_geom_bond_atom_site_label_1
_geom_bond_atom_site_label_2
_geom_bond_distance
_geom_bond_site_symmetry_2
_geom_bond_publ_flag
P1 N3 1.607(3) . ?
P1 N2 1.647(3) . ?
P1 N1 1.653(3) . ?
P1 C28 1.780(4) . ?
P2 O1 1.632(3) . ?
P2 N2 1.730(3) . ?
P2 N1 1.745(3) . ?
O1 C9 1.458(5) . ?
N1 C1 1.490(5) . ?
N2 C5 1.493(5) . ?
N3 C19 1.483(5) . ?
N3 H3 1.00(5) . ?
C1 C2 1.521(6) . ?
C1 C3 1.530(6) . ?
C1 C4 1.537(6) . ?
C2 H2A 0.9800 . ?
C2 H2B 0.9800 . ?
C2 H2C 0.9800 . ?
C3 H3A 0.9800 . ?
C3 H3B 0.9800 . ?
C3 H3C 0.9800 . ?
C4 H4A 0.9800 . ?
C4 H4B 0.9800 . ?
C4 H4C 0.9800 . ?
C5 C8 1.523(7) . ?
C5 C7 1.529(6) . ?
C5 C6 1.530(6) . ?
C6 H6A 0.9800 . ?
C6 H6B 0.9800 . ?
C6 H6C 0.9800 . ?
C7 H7A 0.9800 . ?
C7 H7B 0.9800 . ?
C7 H7C 0.9800 . ?
C8 H8A 0.9800 . ?
C8 H8B 0.9800 . ?
C8 H8C 0.9800 . ?
C9 C13 1.544(6) . ?
C9 C10 1.546(6) . ?
C9 H9A 1.0000 . ?
C10 C11 1.539(7) . ?
C10 H10A 0.9900 . ?
C10 H10B 0.9900 . ?
C11 C15 1.525(8) . ?
C11 C12 1.543(7) . ?
C11 H11A 1.0000 . ?
C12 C17 1.521(7) . ?
C12 C16 1.550(6) . ?
C12 C13 1.555(6) . ?
C13 C18 1.513(6) . ?
C13 C14 1.548(6) . ?
C14 C15 1.551(7) . ?
C14 H14A 0.9900 . ?
C14 H14B 0.9900 . ?
C15 H15A 0.9900 . ?
C15 H15B 0.9900 . ?
C16 H16A 0.9800 . ?
C16 H16B 0.9800 . ?
C16 H16C 0.9800 . ?
C17 H17A 0.9800 . ?
C17 H17B 0.9800 . ?
C17 H17C 0.9800 . ?
C18 H18A 0.9800 . ?
C18 H18B 0.9800 . ?
C18 H18C 0.9800 . ?
C19 C22 1.516(6) . ?
C19 C20 1.523(6) . ?
C19 H19A 1.0000 . ?
C20 C21 1.526(7) . ?
C20 H20A 0.9900 . ?
C20 H20B 0.9900 . ?
C21 H21A 0.9800 . ?
C21 H21B 0.9800 . ?
C21 H21C 0.9800 . ?
C22 C23 1.390(6) . ?
C22 C27 1.392(6) . ?
C23 C24 1.386(7) . ?
C23 H23A 0.9500 . ?
C24 C25 1.385(8) . ?
C24 H24A 0.9500 . ?
C25 C26 1.381(8) . ?
C25 H25A 0.9500 . ?
C26 C27 1.395(7) . ?
C26 H26A 0.9500 . ?
C27 H27A 0.9500 . ?
C28 H28A 0.9800 . ?
C28 H28B 0.9800 . ?
C28 H28C 0.9800 . ?

loop_
_geom_torsion_atom_site_label_1
_geom_torsion_atom_site_label_2
_geom_torsion_atom_site_label_3
_geom_torsion_atom_site_label_4
_geom_torsion
_geom_torsion_site_symmetry_1
_geom_torsion_site_symmetry_2
_geom_torsion_site_symmetry_3
_geom_torsion_site_symmetry_4
_geom_torsion_publ_flag
N2 P2 O1 C9 -147.6(3) . . . . ?
N1 P2 O1 C9 129.9(3) . . . . ?
P1 P2 O1 C9 171.5(2) . . . . ?
N3 P1 N1 C1 86.7(4) . . . . ?
N2 P1 N1 C1 -154.8(4) . . . . ?
C28 P1 N1 C1 -38.1(4) . . . . ?
P2 P1 N1 C1 -153.4(4) . . . . ?
N3 P1 N1 P2 -119.84(18) . . . . ?
N2 P1 N1 P2 -1.38(16) . . . . ?
C28 P1 N1 P2 115.4(2) . . . . ?
O1 P2 N1 C1 -103.9(3) . . . . ?
N2 P2 N1 C1 157.0(3) . . . . ?
P1 P2 N1 C1 155.6(4) . . . . ?
O1 P2 N1 P1 100.50(16) . . . . ?
N2 P2 N1 P1 1.33(16) . . . . ?
N3 P1 N2 C5 -59.3(4) . . . . ?
N1 P1 N2 C5 -175.6(4) . . . . ?
C28 P1 N2 C5 66.1(4) . . . . ?
P2 P1 N2 C5 -177.0(5) . . . . ?
N3 P1 N2 P2 117.65(19) . . . . ?
N1 P1 N2 P2 1.39(16) . . . . ?
C28 P1 N2 P2 -116.9(2) . . . . ?
O1 P2 N2 C5 74.2(3) . . . . ?
N1 P2 N2 C5 175.9(3) . . . . ?
P1 P2 N2 C5 177.2(4) . . . . ?
O1 P2 N2 P1 -102.95(17) . . . . ?
N1 P2 N2 P1 -1.33(16) . . . . ?
N2 P1 N3 C19 -48.9(4) . . . . ?
N1 P1 N3 C19 49.7(4) . . . . ?
C28 P1 N3 C19 -179.4(3) . . . . ?
P2 P1 N3 C19 0.7(4) . . . . ?
P1 N1 C1 C2 -159.5(3) . . . . ?
P2 N1 C1 C2 53.7(4) . . . . ?
P1 N1 C1 C3 -40.9(5) . . . . ?
P2 N1 C1 C3 172.3(3) . . . . ?
P1 N1 C1 C4 80.8(4) . . . . ?
P2 N1 C1 C4 -65.9(4) . . . . ?
P1 N2 C5 C8 -151.6(3) . . . . ?
P2 N2 C5 C8 32.2(5) . . . . ?
P1 N2 C5 C7 -32.0(5) . . . . ?
P2 N2 C5 C7 151.9(3) . . . . ?
P1 N2 C5 C6 87.8(4) . . . . ?
P2 N2 C5 C6 -88.4(4) . . . . ?
P2 O1 C9 C13 140.3(3) . . . . ?
P2 O1 C9 C10 -104.6(4) . . . . ?
O1 C9 C10 C11 -124.3(4) . . . . ?
C13 C9 C10 C11 -4.3(5) . . . . ?
C9 C10 C11 C15 74.8(5) . . . . ?
C9 C10 C11 C12 -32.3(5) . . . . ?
C15 C11 C12 C17 -175.2(4) . . . . ?
C10 C11 C12 C17 -64.8(5) . . . . ?
C15 C11 C12 C16 61.8(5) . . . . ?
C10 C11 C12 C16 172.2(4) . . . . ?
C15 C11 C12 C13 -55.4(4) . . . . ?
C10 C11 C12 C13 55.0(4) . . . . ?
O1 C9 C13 C18 -75.4(5) . . . . ?
C10 C9 C13 C18 164.1(4) . . . . ?
O1 C9 C13 C14 53.2(4) . . . . ?
C10 C9 C13 C14 -67.4(4) . . . . ?
O1 C9 C13 C12 159.6(3) . . . . ?
C10 C9 C13 C12 39.0(4) . . . . ?
C17 C12 C13 C18 -61.2(6) . . . . ?
C11 C12 C13 C18 179.5(4) . . . . ?
C16 C12 C13 C18 62.7(6) . . . . ?
C17 C12 C13 C9 62.0(5) . . . . ?
C11 C12 C13 C9 -57.4(4) . . . . ?
C16 C12 C13 C9 -174.1(4) . . . . ?
C17 C12 C13 C14 172.3(4) . . . . ?
C11 C12 C13 C14 52.9(4) . . . . ?
C16 C12 C13 C14 -63.8(5) . . . . ?
C18 C13 C14 C15 -159.4(4) . . . . ?
C9 C13 C14 C15 72.8(4) . . . . ?
C12 C13 C14 C15 -32.0(4) . . . . ?
C10 C11 C15 C14 -69.3(5) . . . . ?
C12 C11 C15 C14 37.4(5) . . . . ?
C13 C14 C15 C11 -3.0(5) . . . . ?
P1 N3 C19 C22 -97.7(4) . . . . ?
P1 N3 C19 C20 137.8(3) . . . . ?
N3 C19 C20 C21 -170.4(4) . . . . ?
C22 C19 C20 C21 64.7(5) . . . . ?
N3 C19 C22 C23 -55.5(5) . . . . ?
C20 C19 C22 C23 68.1(5) . . . . ?
N3 C19 C22 C27 127.8(4) . . . . ?
C20 C19 C22 C27 -108.6(5) . . . . ?
C27 C22 C23 C24 1.3(7) . . . . ?
C19 C22 C23 C24 -175.4(4) . . . . ?
C22 C23 C24 C25 1.0(8) . . . . ?
C23 C24 C25 C26 -2.4(8) . . . . ?
C24 C25 C26 C27 1.4(8) . . . . ?
C23 C22 C27 C26 -2.3(7) . . . . ?
C19 C22 C27 C26 174.5(4) . . . . ?
C25 C26 C27 C22 1.0(7) . . . . ?
